data_4119068
loop_
_publ_author_name
'Ibers, J.A.'
'Pell, M.A.'

_publ_section_title
;
 Cs2 Ag2 Zr Te4 : a new layered telluride containing tetrahedrally
 coordinated zirconium
;
_journal_name_full 'Journal of the American Chemical Society'
_journal_page_first 6284
_journal_page_last 6286
_journal_paper_doi 10.1021/ja00128a016
_journal_volume 117
_journal_year 1995
_chemical_formula_sum 'Ag2 Cs2 Te4 Zr'
_chemical_name_systematic 'Cs2 Ag2 Zr Te4'
_space_group_IT_number 21
_symmetry_space_group_name_Hall 'C 2 2'
_symmetry_space_group_name_H-M 'C 2 2 2'
_cell_angle_alpha 90
_cell_angle_beta 90
_cell_angle_gamma 90
_cell_formula_units_Z 2
_cell_length_a 6.508
_cell_length_b 15.164
_cell_length_c 6.518
_cell_volume 643.244
_citation_journal_id_ASTM JACSAT
_cod_data_source_file silver2-3_50.cif
_cod_data_source_block Ag2Cs2Te4Zr1
_cod_original_cell_volume 643.2439
_cod_original_formula_sum 'Ag2 Cs2 Te4 Zr1'
_cod_database_code 4119068

loop_
_symmetry_equiv_pos_as_xyz
x,y,z
-x,-y,z
x,-y,-z
-x,y,-z
x+1/2,y+1/2,z
-x+1/2,-y+1/2,z
x+1/2,-y+1/2,-z
-x+1/2,y+1/2,-z

loop_
_atom_site_label
_atom_site_type_symbol
_atom_site_fract_x
_atom_site_fract_y
_atom_site_fract_z
_atom_site_occupancy
_atom_site_U_iso_or_equiv
Zr1 Zr+4 0 0 0 1 0.0
Te1 Te-2 0.74239 0.39379 0.75902 1 0.0
Ag1 Ag+1 0 0 0.5 1 0.0
Ag2 Ag+1 0 0.5 0 1 0.0
Cs1 Cs+1 0.25 0.25 0.7397 1 0.0
